data_4073543
loop_
_publ_author_name
'Kunz, Kerstin'
'Vitze, Hannes'
'Bolte, Michael'
'Lerner, Hans-Wolfram'
'Wagner, Matthias'

_publ_section_title
;
 Mn(CO)2Complexes of Cyclopentadienyl/Scorpionate Hybrid Ligands
;
_journal_issue 18
_journal_name_full Organometallics
_journal_page_first 4663
_journal_paper_doi 10.1021/om700450j
_journal_volume 26
_journal_year 2007
_chemical_formula_sum 'C8 H4 B Br2 Mn O3'
_chemical_formula_weight 373.68
_chemical_name_systematic ?
_space_group_IT_number 61
_symmetry_cell_setting orthorhombic
_symmetry_space_group_name_Hall '-P 2ac 2ab'
_symmetry_space_group_name_H-M 'P b c a'
_atom_sites_solution_hydrogens geom
_atom_sites_solution_primary direct
_atom_sites_solution_secondary difmap
_audit_creation_method SHELXL-97
_cell_angle_alpha 90.00
_cell_angle_beta 90.00
_cell_angle_gamma 90.00
_cell_formula_units_Z 8
_cell_length_a 13.6364(13)
_cell_length_b 12.0796(11)
_cell_length_c 13.9393(11)
_cell_measurement_reflns_used 9324
_cell_measurement_temperature 173(2)
_cell_measurement_theta_max 25.8
_cell_measurement_theta_min 3.4
_cell_volume 2296.1(4)
_computing_cell_refinement 'X-Area (Stoe & Cie, 2001)'
_computing_data_collection 'X-Area (Stoe & Cie, 2001)'
_computing_data_reduction 'X-Area (Stoe & Cie, 2001)'
_computing_molecular_graphics 'XP in SHELXTL-Plus (Sheldrick, 1991)'
_computing_publication_material SHELXL97
_computing_structure_refinement 'SHELXL97 (Sheldrick, 1997) '
_computing_structure_solution 'SHELXS97 (Sheldrick, 1990) '
_diffrn_ambient_temperature 173(2)
_diffrn_measured_fraction_theta_full 0.998
_diffrn_measured_fraction_theta_max 0.989
_diffrn_measurement_device_type 'STOE IPDS II two-circle-diffractometer'
_diffrn_measurement_method \w
_diffrn_radiation_monochromator graphite
_diffrn_radiation_source 'fine-focus sealed tube'
_diffrn_radiation_type MoK\a
_diffrn_radiation_wavelength 0.71073
_diffrn_reflns_av_R_equivalents 0.0915
_diffrn_reflns_av_sigmaI/netI 0.0753
_diffrn_reflns_limit_h_max 16
_diffrn_reflns_limit_h_min -16
_diffrn_reflns_limit_k_max 12
_diffrn_reflns_limit_k_min -14
_diffrn_reflns_limit_l_max 16
_diffrn_reflns_limit_l_min -16
_diffrn_reflns_number 15920
_diffrn_reflns_theta_full 25.00
_diffrn_reflns_theta_max 25.71
_diffrn_reflns_theta_min 3.43
_diffrn_standards_decay_% 0
_diffrn_standards_interval_time 0
_diffrn_standards_number 0
_exptl_absorpt_coefficient_mu 8.090
_exptl_absorpt_correction_T_max 0.5297
_exptl_absorpt_correction_T_min 0.3401
_exptl_absorpt_correction_type multi-scan
_exptl_absorpt_process_details 'MULABS (Spek, 2003; Blessing, 1995)'
_exptl_crystal_colour 'light yellow'
_exptl_crystal_density_diffrn 2.162
_exptl_crystal_density_method 'not measured'
_exptl_crystal_description block
_exptl_crystal_F_000 1408
_exptl_crystal_size_max 0.17
_exptl_crystal_size_mid 0.15
_exptl_crystal_size_min 0.09
_refine_diff_density_max 0.609
_refine_diff_density_min -0.706
_refine_diff_density_rms 0.141
_refine_ls_extinction_method none
_refine_ls_goodness_of_fit_ref 1.084
_refine_ls_hydrogen_treatment mixed
_refine_ls_matrix_type full
_refine_ls_number_parameters 136
_refine_ls_number_reflns 2159
_refine_ls_number_restraints 0
_refine_ls_restrained_S_all 1.084
_refine_ls_R_factor_all 0.0979
_refine_ls_R_factor_gt 0.0618
_refine_ls_shift/su_max 0.000
_refine_ls_shift/su_mean 0.000
_refine_ls_structure_factor_coef Fsqd
_refine_ls_weighting_details 'calc w=1/[\s^2^(Fo^2^)+(0.0472P)^2^+0.0000P] where P=(Fo^2^+2Fc^2^)/3'
_refine_ls_weighting_scheme calc
_refine_ls_wR_factor_gt 0.1048
_refine_ls_wR_factor_ref 0.1148
_reflns_number_gt 1529
_reflns_number_total 2159
_reflns_threshold_expression I>2\s(I)
_cod_data_source_file om700450j-file001.cif
_cod_data_source_block wa476
_cod_depositor_comments
;
The following automatic conversions were performed:

'_symmetry_cell_setting' value 'Orthorhombic' changed to
'orthorhombic' according to
/home/saulius/struct/CIF-dictionaries/cif_core.dic dictionary named
'cif_core.dic' version 2.4.1 from 2010-06-29.

Automatic conversion script
Id: cif_fix_values 1715 2011-07-08 13:25:40Z adriana 
;
_cod_original_sg_symbol_H-M 'P bca'
_cod_database_code 4073543

loop_
_symmetry_equiv_pos_as_xyz
'x, y, z'
'-x+1/2, -y, z+1/2'
'-x, y+1/2, -z+1/2'
'x+1/2, -y+1/2, -z'
'-x, -y, -z'
'x-1/2, y, -z-1/2'
'x, -y-1/2, z-1/2'
'-x-1/2, y-1/2, z'

loop_
_atom_site_label
_atom_site_type_symbol
_atom_site_fract_x
_atom_site_fract_y
_atom_site_fract_z
_atom_site_U_iso_or_equiv
_atom_site_adp_type
_atom_site_occupancy
_atom_site_symmetry_multiplicity
_atom_site_calc_flag
_atom_site_refinement_flags
Br1 Br 0.57514(6) 0.19809(8) 0.45773(7) 0.0416(3) Uani 1 1 d .
Br2 Br 0.36448(5) 0.32319(8) 0.41800(7) 0.0426(3) Uani 1 1 d .
B1 B 0.5061(6) 0.3321(8) 0.4216(6) 0.0276(19) Uani 1 1 d .
Mn1 Mn 0.59257(7) 0.44706(9) 0.24698(8) 0.0229(3) Uani 1 1 d .
C1 C 0.4770(5) 0.4209(7) 0.1880(6) 0.0308(18) Uani 1 1 d .
O1 O 0.4021(4) 0.4064(6) 0.1520(5) 0.0470(17) Uani 1 1 d .
C2 C 0.6483(6) 0.5017(6) 0.1373(7) 0.0315(18) Uani 1 1 d .
O2 O 0.6831(5) 0.5364(6) 0.0693(5) 0.0470(16) Uani 1 1 d .
C3 C 0.6371(5) 0.3079(6) 0.2209(5) 0.0243(15) Uani 1 1 d .
O3 O 0.6654(4) 0.2207(5) 0.2079(4) 0.0381(14) Uani 1 1 d .
C11 C 0.5595(5) 0.4376(6) 0.3959(5) 0.0232(15) Uani 1 1 d .
C12 C 0.5176(6) 0.5362(7) 0.3571(6) 0.0315(18) Uani 1 1 d .
H12 H 0.4496 0.5531 0.3558 0.038 Uiso 1 1 calc R
C13 C 0.5935(7) 0.6051(8) 0.3206(6) 0.041(2) Uani 1 1 d .
H13 H 0.5856 0.6749 0.2902 0.049 Uiso 1 1 calc R
C14 C 0.6849(6) 0.5488(8) 0.3385(6) 0.037(2) Uani 1 1 d .
H14 H 0.7482 0.5760 0.3226 0.045 Uiso 1 1 calc R
C15 C 0.6649(5) 0.4467(7) 0.3836(6) 0.0279(17) Uani 1 1 d .
H15 H 0.7122 0.3933 0.4026 0.033 Uiso 1 1 calc R

loop_
_atom_site_aniso_label
_atom_site_aniso_U_11
_atom_site_aniso_U_22
_atom_site_aniso_U_33
_atom_site_aniso_U_23
_atom_site_aniso_U_13
_atom_site_aniso_U_12
Br1 0.0448(4) 0.0421(5) 0.0380(5) 0.0151(4) 0.0045(4) 0.0069(4)
Br2 0.0241(3) 0.0549(6) 0.0487(6) -0.0092(5) 0.0041(4) -0.0056(4)
B1 0.028(4) 0.039(6) 0.015(4) -0.006(4) 0.001(3) 0.000(4)
Mn1 0.0247(5) 0.0242(6) 0.0199(6) -0.0005(5) 0.0005(5) 0.0020(4)
C1 0.032(4) 0.028(5) 0.032(5) -0.001(4) 0.002(3) 0.005(3)
O1 0.032(3) 0.062(5) 0.047(4) -0.008(3) -0.016(3) 0.002(3)
C2 0.040(4) 0.019(4) 0.036(5) -0.004(4) -0.004(4) 0.008(3)
O2 0.057(4) 0.045(4) 0.040(4) 0.011(3) 0.019(3) 0.001(3)
C3 0.026(3) 0.024(4) 0.023(4) 0.005(3) 0.001(3) -0.002(3)
O3 0.043(3) 0.029(4) 0.042(4) 0.000(3) 0.005(3) 0.011(2)
C11 0.028(3) 0.020(4) 0.022(4) -0.006(3) 0.003(3) 0.002(3)
C12 0.036(4) 0.031(5) 0.028(5) -0.010(4) 0.004(3) 0.004(3)
C13 0.063(6) 0.028(5) 0.033(5) -0.002(4) 0.001(4) 0.000(4)
C14 0.045(4) 0.040(5) 0.026(5) -0.017(4) 0.002(4) -0.020(4)
C15 0.030(3) 0.030(4) 0.024(4) -0.008(4) -0.005(3) -0.008(3)

loop_
_atom_type_symbol
_atom_type_description
_atom_type_scat_dispersion_real
_atom_type_scat_dispersion_imag
_atom_type_scat_source
C C 0.0033 0.0016 'International Tables Vol C Tables 4.2.6.8 and 6.1.1.4'
H H 0.0000 0.0000 'International Tables Vol C Tables 4.2.6.8 and 6.1.1.4'
B B 0.0013 0.0007 'International Tables Vol C Tables 4.2.6.8 and 6.1.1.4'
Br Br -0.2901 2.4595 'International Tables Vol C Tables 4.2.6.8 and 6.1.1.4'
Mn Mn 0.3368 0.7283 'International Tables Vol C Tables 4.2.6.8 and 6.1.1.4'
O O 0.0106 0.0060 'International Tables Vol C Tables 4.2.6.8 and 6.1.1.4'

loop_
_geom_angle_atom_site_label_1
_geom_angle_atom_site_label_2
_geom_angle_atom_site_label_3
_geom_angle
C11 B1 Br1 122.1(5)
C11 B1 Br2 121.5(6)
Br1 B1 Br2 116.4(5)
C1 Mn1 C3 92.2(3)
C1 Mn1 C2 92.6(4)
C3 Mn1 C2 91.6(3)
C1 Mn1 C11 104.5(3)
C3 Mn1 C11 102.4(3)
C2 Mn1 C11 157.3(3)
C1 Mn1 C12 89.9(3)
C3 Mn1 C12 140.1(3)
C2 Mn1 C12 128.1(3)
C11 Mn1 C12 39.1(3)
C1 Mn1 C15 143.7(3)
C3 Mn1 C15 91.3(3)
C2 Mn1 C15 123.5(3)
C11 Mn1 C15 39.7(3)
C12 Mn1 C15 65.3(3)
C1 Mn1 C13 112.0(4)
C3 Mn1 C13 154.7(3)
C2 Mn1 C13 94.3(3)
C11 Mn1 C13 65.6(3)
C12 Mn1 C13 38.6(3)
C15 Mn1 C13 65.1(3)
C1 Mn1 C14 150.7(4)
C3 Mn1 C14 116.4(3)
C2 Mn1 C14 92.6(4)
C11 Mn1 C14 65.2(3)
C12 Mn1 C14 64.5(3)
C15 Mn1 C14 38.1(3)
C13 Mn1 C14 38.8(4)
O1 C1 Mn1 178.1(7)
O2 C2 Mn1 179.5(8)
O3 C3 Mn1 177.7(7)
C12 C11 C15 106.7(7)
C12 C11 B1 126.9(7)
C15 C11 B1 124.7(7)
C12 C11 Mn1 70.7(4)
C15 C11 Mn1 70.8(4)
B1 C11 Mn1 112.3(5)
C13 C12 C11 109.4(7)
C13 C12 Mn1 71.9(5)
C11 C12 Mn1 70.2(4)
C13 C12 H12 125.3
C11 C12 H12 125.3
Mn1 C12 H12 124.2
C12 C13 C14 106.9(8)
C12 C13 Mn1 69.5(5)
C14 C13 Mn1 70.8(5)
C12 C13 H13 126.5
C14 C13 H13 126.5
Mn1 C13 H13 124.8
C15 C14 C13 108.8(7)
C15 C14 Mn1 69.9(4)
C13 C14 Mn1 70.4(5)
C15 C14 H14 125.6
C13 C14 H14 125.6
Mn1 C14 H14 125.8
C14 C15 C11 108.1(7)
C14 C15 Mn1 72.0(4)
C11 C15 Mn1 69.5(4)
C14 C15 H15 126.0
C11 C15 H15 126.0
Mn1 C15 H15 124.1

loop_
_geom_bond_atom_site_label_1
_geom_bond_atom_site_label_2
_geom_bond_distance
Br1 B1 1.940(10)
Br2 B1 1.935(8)
B1 C11 1.510(12)
Mn1 C1 1.805(8)
Mn1 C3 1.824(8)
Mn1 C2 1.831(9)
Mn1 C11 2.128(7)
Mn1 C12 2.135(8)
Mn1 C15 2.145(8)
Mn1 C13 2.167(9)
Mn1 C14 2.173(8)
C1 O1 1.152(9)
C2 O2 1.139(10)
C3 O3 1.136(9)
C11 C12 1.428(11)
C11 C15 1.451(10)
C12 C13 1.422(12)
C12 H12 0.9500
C13 C14 1.441(13)
C13 H13 0.9500
C14 C15 1.410(13)
C14 H14 0.9500
C15 H15 0.9500

loop_
_geom_torsion_atom_site_label_1
_geom_torsion_atom_site_label_2
_geom_torsion_atom_site_label_3
_geom_torsion_atom_site_label_4
_geom_torsion
C3 Mn1 C1 O1 153(25)
C2 Mn1 C1 O1 -116(25)
C11 Mn1 C1 O1 49(25)
C12 Mn1 C1 O1 13(25)
C15 Mn1 C1 O1 58(25)
C13 Mn1 C1 O1 -20(25)
C14 Mn1 C1 O1 -16(25)
C1 Mn1 C2 O2 125(96)
C3 Mn1 C2 O2 -143(96)
C11 Mn1 C2 O2 -14(97)
C12 Mn1 C2 O2 33(97)
C15 Mn1 C2 O2 -50(97)
C13 Mn1 C2 O2 12(96)
C14 Mn1 C2 O2 -26(96)
C1 Mn1 C3 O3 -123(16)
C2 Mn1 C3 O3 144(16)
C11 Mn1 C3 O3 -18(16)
C12 Mn1 C3 O3 -31(16)
C15 Mn1 C3 O3 20(16)
C13 Mn1 C3 O3 40(17)
C14 Mn1 C3 O3 50(16)
Br1 B1 C11 C12 171.6(6)
Br2 B1 C11 C12 -7.4(11)
Br1 B1 C11 C15 8.1(11)
Br2 B1 C11 C15 -170.8(6)
Br1 B1 C11 Mn1 89.6(6)
Br2 B1 C11 Mn1 -89.4(6)
C1 Mn1 C11 C12 -71.3(5)
C3 Mn1 C11 C12 -166.9(5)
C2 Mn1 C11 C12 66.2(9)
C15 Mn1 C11 C12 116.4(6)
C13 Mn1 C11 C12 36.7(5)
C14 Mn1 C11 C12 79.5(5)
C1 Mn1 C11 C15 172.3(5)
C3 Mn1 C11 C15 76.7(5)
C2 Mn1 C11 C15 -50.2(9)
C12 Mn1 C11 C15 -116.4(6)
C13 Mn1 C11 C15 -79.7(5)
C14 Mn1 C11 C15 -36.9(5)
C1 Mn1 C11 B1 51.7(6)
C3 Mn1 C11 B1 -43.9(6)
C2 Mn1 C11 B1 -170.8(7)
C12 Mn1 C11 B1 123.0(7)
C15 Mn1 C11 B1 -120.6(7)
C13 Mn1 C11 B1 159.6(6)
C14 Mn1 C11 B1 -157.5(6)
C15 C11 C12 C13 0.5(9)
B1 C11 C12 C13 -165.3(8)
Mn1 C11 C12 C13 -61.5(6)
C15 C11 C12 Mn1 62.0(5)
B1 C11 C12 Mn1 -103.8(7)
C1 Mn1 C12 C13 -127.2(6)
C3 Mn1 C12 C13 139.5(6)
C2 Mn1 C12 C13 -34.0(7)
C11 Mn1 C12 C13 119.3(7)
C15 Mn1 C12 C13 80.3(5)
C14 Mn1 C12 C13 38.0(5)
C1 Mn1 C12 C11 113.5(5)
C3 Mn1 C12 C11 20.2(7)
C2 Mn1 C12 C11 -153.3(5)
C15 Mn1 C12 C11 -39.0(4)
C13 Mn1 C12 C11 -119.3(7)
C14 Mn1 C12 C11 -81.3(5)
C11 C12 C13 C14 -0.9(9)
Mn1 C12 C13 C14 -61.3(6)
C11 C12 C13 Mn1 60.4(5)
C1 Mn1 C13 C12 59.3(6)
C3 Mn1 C13 C12 -103.2(8)
C2 Mn1 C13 C12 153.8(5)
C11 Mn1 C13 C12 -37.2(5)
C15 Mn1 C13 C12 -81.1(5)
C14 Mn1 C13 C12 -117.3(7)
C1 Mn1 C13 C14 176.6(5)
C3 Mn1 C13 C14 14.2(10)
C2 Mn1 C13 C14 -88.8(5)
C11 Mn1 C13 C14 80.1(5)
C12 Mn1 C13 C14 117.3(7)
C15 Mn1 C13 C14 36.2(5)
C12 C13 C14 C15 0.9(9)
Mn1 C13 C14 C15 -59.5(6)
C12 C13 C14 Mn1 60.4(6)
C1 Mn1 C14 C15 113.3(8)
C3 Mn1 C14 C15 -53.6(5)
C2 Mn1 C14 C15 -146.7(5)
C11 Mn1 C14 C15 38.4(5)
C12 Mn1 C14 C15 81.9(5)
C13 Mn1 C14 C15 119.7(7)
C1 Mn1 C14 C13 -6.4(10)
C3 Mn1 C14 C13 -173.3(5)
C2 Mn1 C14 C13 93.6(5)
C11 Mn1 C14 C13 -81.3(5)
C12 Mn1 C14 C13 -37.9(5)
C15 Mn1 C14 C13 -119.7(7)
C13 C14 C15 C11 -0.6(9)
Mn1 C14 C15 C11 -60.4(5)
C13 C14 C15 Mn1 59.8(6)
C12 C11 C15 C14 0.1(8)
B1 C11 C15 C14 166.3(7)
Mn1 C11 C15 C14 62.0(5)
C12 C11 C15 Mn1 -62.0(5)
B1 C11 C15 Mn1 104.3(7)
C1 Mn1 C15 C14 -130.6(6)
C3 Mn1 C15 C14 133.9(5)
C2 Mn1 C15 C14 41.2(6)
C11 Mn1 C15 C14 -118.0(7)
C12 Mn1 C15 C14 -79.6(5)
C13 Mn1 C15 C14 -36.8(5)
C1 Mn1 C15 C11 -12.6(8)
C3 Mn1 C15 C11 -108.1(5)
C2 Mn1 C15 C11 159.2(4)
C12 Mn1 C15 C11 38.5(4)
C13 Mn1 C15 C11 81.2(5)
C14 Mn1 C15 C11 118.0(7)
